data_7102227
loop_
_publ_author_name
'Zhang, Xue-Li'
'Guo, Cui-Ping'
'Yang, Qing-Yuan'
'Wang, Wei'
'Liu, Wei-Sheng'
'Kang, Bei-Sheng'
'Su, Cheng-Yong'

_publ_section_title
;
 Formation of two (6,3) networks showing structural diversity,
 Borromean topology and conformational chirality in the same crystal
;
_journal_coden_ASTM CHCOFS
_journal_issue 41
_journal_name_full
;
 Chemical Communications (Cambridge, United Kingdom)
;
_journal_page_first 4242
_journal_page_last 4244
_journal_paper_doi 10.1039/b709118d
_journal_year 2007
_chemical_formula_sum 'C204 H171 Ag5 F30 N24 O1.5 Sb5'
_chemical_formula_weight 4700.75
_space_group_IT_number 182
_symmetry_cell_setting hexagonal
_symmetry_space_group_name_Hall 'P 6c 2c'
_symmetry_space_group_name_H-M 'P 63 2 2'
_atom_sites_solution_hydrogens geom
_atom_sites_solution_primary direct
_atom_sites_solution_secondary difmap
_audit_creation_method SHELXL-97
_cell_angle_alpha 90.00
_cell_angle_beta 90.00
_cell_angle_gamma 120.00
_cell_formula_units_Z 2
_cell_length_a 17.9271(6)
_cell_length_b 17.9271(6)
_cell_length_c 37.530(3)
_cell_measurement_temperature 150(2)
_cell_volume 10445.5(9)
_computing_structure_refinement 'SHELXL-97 (Sheldrick, 1997)'
_computing_structure_solution 'SHELXS-97 (Sheldrick, 1990)'
_diffrn_ambient_temperature 150(2)
_diffrn_measured_fraction_theta_full 0.977
_diffrn_measured_fraction_theta_max 0.977
_diffrn_measurement_device_type 'APEX II'
_diffrn_measurement_method '\w scan'
_diffrn_radiation_monochromator graphite
_diffrn_radiation_source 'fine-focus sealed tube'
_diffrn_radiation_type MoK\a
_diffrn_radiation_wavelength 0.71073
_diffrn_reflns_av_R_equivalents 0.0643
_diffrn_reflns_av_sigmaI/netI 0.0504
_diffrn_reflns_limit_h_max 23
_diffrn_reflns_limit_h_min -22
_diffrn_reflns_limit_k_max 23
_diffrn_reflns_limit_k_min -21
_diffrn_reflns_limit_l_max 48
_diffrn_reflns_limit_l_min -23
_diffrn_reflns_number 56368
_diffrn_reflns_theta_full 27.49
_diffrn_reflns_theta_max 27.49
_diffrn_reflns_theta_min 2.34
_exptl_absorpt_coefficient_mu 1.176
_exptl_absorpt_correction_T_max 0.7819
_exptl_absorpt_correction_T_min 0.6769
_exptl_absorpt_correction_type multi-scan
_exptl_absorpt_process_details SADABS
_exptl_crystal_colour Colorless
_exptl_crystal_density_diffrn 1.495
_exptl_crystal_density_method 'not measured'
_exptl_crystal_description Block
_exptl_crystal_F_000 4670
_exptl_crystal_size_max 0.36
_exptl_crystal_size_mid 0.30
_exptl_crystal_size_min 0.22
_refine_diff_density_max 3.072
_refine_diff_density_min -0.907
_refine_diff_density_rms 0.132
_refine_ls_abs_structure_details 'Flack H D (1983), Acta Cryst. A39, 876-881'
_refine_ls_abs_structure_Flack 0.03(6)
_refine_ls_extinction_method none
_refine_ls_goodness_of_fit_ref 1.011
_refine_ls_hydrogen_treatment geom
_refine_ls_matrix_type full
_refine_ls_number_parameters 458
_refine_ls_number_reflns 7772
_refine_ls_number_restraints 242
_refine_ls_restrained_S_all 1.040
_refine_ls_R_factor_all 0.0984
_refine_ls_R_factor_gt 0.0811
_refine_ls_shift/su_max 0.003
_refine_ls_shift/su_mean 0.000
_refine_ls_structure_factor_coef Fsqd
_refine_ls_weighting_details 'calc w=1/[\s^2^(Fo^2^)+(0.0670P)^2^+76.5000P] where P=(Fo^2^+2Fc^2^)/3'
_refine_ls_weighting_scheme calc
_refine_ls_wR_factor_gt 0.1836
_refine_ls_wR_factor_ref 0.1924
_reflns_number_gt 6347
_reflns_number_total 7772
_reflns_threshold_expression >2sigma(I)
_cod_data_source_file b709118d.txt
_cod_data_source_block 2
_cod_depositor_comments
;
The following automatic conversions were performed:
'_symmetry_cell_setting' value 'Hexagonal' changed to 'hexagonal'
according to '/home/saulius/struct/CIF-dictionaries/cif_core.dic'
dictionary named 'cif_core.dic' version 2.4.1 from 2010-06-29.

Automatic conversion script
Id: cif_fix_enum 1527 2010-12-29 10:47:43Z saulius 
;
_cod_original_sg_symbol_H-M P6(3)22
_cod_original_formula_sum 'C204 H171 Ag5 F30 N24 O1.50 Sb5'
_cod_database_code 7102227

loop_
_symmetry_equiv_pos_as_xyz
'x, y, z'
'-y, x-y, z'
'-x+y, -x, z'
'-x, -y, z+1/2'
'y, -x+y, z+1/2'
'x-y, x, z+1/2'
'y, x, -z'
'x-y, -y, -z'
'-x, -x+y, -z'
'-y, -x, -z+1/2'
'-x+y, y, -z+1/2'
'x, x-y, -z+1/2'

loop_
_atom_site_label
_atom_site_type_symbol
_atom_site_fract_x
_atom_site_fract_y
_atom_site_fract_z
_atom_site_U_iso_or_equiv
_atom_site_adp_type
_atom_site_occupancy
_atom_site_symmetry_multiplicity
_atom_site_calc_flag
_atom_site_refinement_flags
_atom_site_disorder_assembly
_atom_site_disorder_group
Ag1 Ag 0.28888(8) 0.14444(4) 0.2500 0.0878(3) Uani 1 2 d S . .
Ag2 Ag 0.6667 0.3333 0.12188(2) 0.03926(17) Uani 1 3 d S . .
N1 N 0.2883(4) 0.1604(4) 0.30455(16) 0.0681(18) Uani 1 1 d . . .
N2 N 0.3240(3) 0.2219(3) 0.35667(15) 0.0537(13) Uani 1 1 d . . .
C34 C 0.2611(4) 0.5874(4) 0.36683(16) 0.0437(17) Uani 1 1 d D . .
H34A H 0.2111 0.5319 0.3671 0.052 Uiso 1 1 calc R . .
N4 N 0.5320(3) 0.3115(3) 0.11480(15) 0.0400(13) Uani 1 1 d . . .
N5 N 0.4151(3) 0.2907(3) 0.08590(15) 0.0411(13) Uani 1 1 d . . .
C33 C 0.2599(3) 0.5878(4) 0.03835(17) 0.0386(15) Uani 1 1 d . . .
H33A H 0.2086 0.5333 0.0382 0.046 Uiso 1 1 calc R . .
C1 C 0.3465(5) 0.2289(4) 0.3224(2) 0.066(2) Uani 1 1 d . . .
C2 C 0.2264(5) 0.1060(5) 0.3302(2) 0.060(2) Uani 1 1 d . . .
C3 C 0.2493(3) 0.1449(4) 0.36317(19) 0.0444(16) Uani 1 1 d . . .
C4 C 0.2046(4) 0.1073(6) 0.3930(2) 0.072(2) Uani 1 1 d . . .
H4A H 0.2221 0.1359 0.4153 0.086 Uiso 1 1 calc R . .
C5 C 0.1334(6) 0.0268(7) 0.3905(4) 0.109(4) Uani 1 1 d U . .
H5A H 0.1001 -0.0009 0.4111 0.130 Uiso 1 1 calc R . .
C6 C 0.1095(5) -0.0156(6) 0.3560(3) 0.090(4) Uani 1 1 d . . .
H6A H 0.0615 -0.0720 0.3534 0.108 Uiso 1 1 calc R . .
C7 C 0.1593(5) 0.0292(6) 0.3277(3) 0.089(3) Uani 1 1 d . . .
H7A H 0.1443 0.0030 0.3048 0.107 Uiso 1 1 calc R . .
C8 C 0.3737(5) 0.2901(5) 0.3838(2) 0.063(2) Uani 1 1 d . . .
H8A H 0.4353 0.3070 0.3825 0.076 Uiso 1 1 calc R . .
H8B H 0.3524 0.2669 0.4080 0.076 Uiso 1 1 calc R . .
C9 C 0.3644(5) 0.3686(4) 0.37756(18) 0.0568(17) Uani 1 1 d DU . .
C10 C 0.4295(6) 0.4428(6) 0.37711(19) 0.107(3) Uani 1 1 d DU . .
H10A H 0.4853 0.4492 0.3789 0.128 Uiso 1 1 calc R . .
C11 C 0.4212(6) 0.5152(7) 0.3740(2) 0.118(4) Uani 1 1 d DU . .
H11A H 0.4724 0.5698 0.3752 0.141 Uiso 1 1 calc R . .
C12 C 0.3486(3) 0.5144(4) 0.36958(19) 0.0432(16) Uani 1 1 d DU . .
C13 C 0.2853(5) 0.4392(6) 0.3725(3) 0.094(3) Uani 1 1 d DU . .
H13A H 0.2290 0.4317 0.3708 0.113 Uiso 1 1 calc R . .
C14 C 0.2929(6) 0.3664(6) 0.3781(4) 0.098(3) Uani 1 1 d DU . .
H14A H 0.2421 0.3128 0.3824 0.118 Uiso 1 1 calc R . .
C15 C 0.3426(4) 0.5932(4) 0.3666(2) 0.0499(18) Uani 1 1 d D . .
C16 C 0.4899(4) 0.2899(3) 0.08403(19) 0.0430(16) Uani 1 1 d . . .
C17 C 0.4088(3) 0.3149(3) 0.1203(2) 0.0420(16) Uani 1 1 d . . .
C18 C 0.4845(3) 0.3283(4) 0.13741(19) 0.0421(16) Uani 1 1 d . . .
C19 C 0.4964(4) 0.3521(4) 0.1733(2) 0.053(2) Uani 1 1 d . . .
H19A H 0.5461 0.3600 0.1857 0.064 Uiso 1 1 calc R . .
C20 C 0.4357(5) 0.3637(5) 0.1902(3) 0.073(3) Uani 1 1 d . . .
H20A H 0.4449 0.3812 0.2144 0.088 Uiso 1 1 calc R . .
C21 C 0.3594(5) 0.3507(5) 0.1732(3) 0.078(3) Uani 1 1 d . . .
H21A H 0.3178 0.3576 0.1862 0.094 Uiso 1 1 calc R . .
C22 C 0.3461(4) 0.3275(4) 0.1373(2) 0.059(2) Uani 1 1 d . . .
H22A H 0.2969 0.3207 0.1248 0.070 Uiso 1 1 calc R . .
C23 C 0.5205(4) 0.2662(4) 0.05081(17) 0.0461(16) Uani 1 1 d . . .
H23A H 0.5758 0.2696 0.0555 0.069 Uiso 1 1 calc R . .
H23B H 0.5274 0.3062 0.0316 0.069 Uiso 1 1 calc R . .
H23C H 0.4780 0.2074 0.0437 0.069 Uiso 1 1 calc R . .
C24 C 0.3563(4) 0.2795(4) 0.0550(2) 0.0501(19) Uani 1 1 d . . .
H24A H 0.3787 0.2673 0.0330 0.060 Uiso 1 1 calc R . .
H24B H 0.2982 0.2300 0.0597 0.060 Uiso 1 1 calc R . .
C25 C 0.3508(4) 0.3589(5) 0.0500(2) 0.063(2) Uani 1 1 d . . .
C26 C 0.2735(4) 0.3566(4) 0.0478(2) 0.056(2) Uani 1 1 d . . .
H26A H 0.2214 0.3030 0.0497 0.067 Uiso 1 1 calc R . .
C27 C 0.2706(3) 0.4311(4) 0.0427(2) 0.0514(19) Uani 1 1 d . . .
H27A H 0.2155 0.4263 0.0404 0.062 Uiso 1 1 calc R . .
C28 C 0.3397(4) 0.5096(4) 0.0408(2) 0.0491(18) Uani 1 1 d . . .
C29 C 0.4178(5) 0.5113(5) 0.0414(4) 0.103(3) Uani 1 1 d U . .
H29A H 0.4696 0.5645 0.0379 0.124 Uiso 1 1 calc R . .
C30 C 0.4219(5) 0.4363(5) 0.0471(4) 0.102(3) Uani 1 1 d U . .
H30A H 0.4767 0.4404 0.0489 0.123 Uiso 1 1 calc R . .
C31 C 0.3372(4) 0.5905(4) 0.03847(17) 0.0382(15) Uani 1 1 d . . .
C32 C 0.4248(7) 0.3030(6) 0.3073(3) 0.099(4) Uani 1 1 d . . .
H32A H 0.4273 0.2946 0.2816 0.148 Uiso 1 1 calc R . .
H32B H 0.4759 0.3073 0.3188 0.148 Uiso 1 1 calc R . .
H32C H 0.4231 0.3560 0.3116 0.148 Uiso 1 1 calc R . .
Sb1 Sb 0.6667 0.3333 0.2500 0.0388(2) Uani 1 6 d SDU . .
F1 F 0.6667 0.3333 0.29999(13) 0.0485(14) Uani 1 3 d SDU . .
F2 F 0.6067(3) 0.3933(3) 0.2500 0.092(4) Uani 0.50 2 d SPDU . .
F3 F 0.5493(6) 0.2530(8) 0.2515(6) 0.053(5) Uani 0.25 1 d PDU . .
F4 F 0.7735(7) 0.4329(8) 0.2545(4) 0.018(4) Uani 0.17 1 d PDU . .
Sb2 Sb 0.71563(4) 0.71563(4) 0.0000 0.04003(14) Uani 0.90 2 d SPDU A 1
F7 F 0.6855(5) 0.7760(4) -0.0306(2) 0.150(3) Uani 1 1 d DU A 1
F5 F 0.7571(5) 0.8164(4) 0.0260(3) 0.164(3) Uani 1 1 d DU A 1
F6 F 0.6792(4) 0.6200(4) -0.02760(19) 0.117(2) Uani 1 1 d DU A 1
Sb2' Sb 0.6892(5) 0.6892(5) 0.0000 0.0626(18) Uani 0.10 2 d SPU B 2
Sb3 Sb 1.14573(8) 0.29146(15) 0.2500 0.0778(6) Uani 0.33 2 d SPDU . .
F8 F 1.2035(3) 0.4070(7) 0.2500 0.147(7) Uani 0.33 2 d SPDU . .
F9 F 1.1442(8) 0.2928(6) 0.2981(2) 0.105(4) Uani 0.33 1 d PDU . .
F10 F 1.0498(6) 0.2965(7) 0.2481(4) 0.125(6) Uani 0.33 1 d PDU . .
F11 F 1.0888(4) 0.1775(7) 0.2500 0.210(8) Uani 0.33 2 d SPDU . .
O1 O 0.4363(16) 0.5579(17) 0.2838(6) 0.081(6) Uani 0.25 1 d PU . .

loop_
_atom_site_aniso_label
_atom_site_aniso_U_11
_atom_site_aniso_U_22
_atom_site_aniso_U_33
_atom_site_aniso_U_23
_atom_site_aniso_U_13
_atom_site_aniso_U_12
Ag1 0.1324(9) 0.0819(4) 0.0660(5) -0.0283(4) 0.000 0.0662(4)
Ag2 0.0363(2) 0.0363(2) 0.0453(4) 0.000 0.000 0.01813(10)
N1 0.109(4) 0.071(3) 0.046(3) 0.001(2) 0.006(3) 0.061(3)
N2 0.087(3) 0.064(2) 0.044(3) 0.001(2) -0.002(3) 0.0624(19)
C34 0.051(3) 0.038(3) 0.033(3) 0.004(2) -0.005(3) 0.015(2)
N4 0.036(2) 0.0247(19) 0.061(3) -0.005(2) -0.017(2) 0.0164(15)
N5 0.0329(18) 0.0284(19) 0.066(3) 0.008(2) -0.015(2) 0.0185(15)
C33 0.024(2) 0.029(2) 0.057(4) 0.009(2) 0.008(2) 0.0096(18)
C1 0.091(4) 0.056(3) 0.069(5) 0.017(3) 0.025(4) 0.050(3)
C2 0.071(4) 0.053(3) 0.063(4) -0.016(3) -0.019(3) 0.036(3)
C3 0.039(2) 0.048(3) 0.060(4) 0.007(3) 0.003(3) 0.0317(19)
C4 0.052(3) 0.113(5) 0.066(4) 0.023(4) 0.001(3) 0.053(3)
C5 0.081(5) 0.124(6) 0.136(8) 0.047(6) 0.033(5) 0.063(4)
C6 0.048(3) 0.073(5) 0.149(10) 0.010(6) -0.010(5) 0.028(3)
C7 0.074(4) 0.109(6) 0.103(7) 0.001(5) -0.018(5) 0.059(4)
C8 0.056(3) 0.073(4) 0.065(5) 0.002(4) -0.010(4) 0.035(3)
C9 0.068(3) 0.040(2) 0.076(4) -0.012(3) -0.010(3) 0.037(2)
C10 0.071(4) 0.067(4) 0.200(7) -0.006(5) -0.013(5) 0.048(3)
C11 0.065(4) 0.084(5) 0.196(8) 0.004(6) -0.012(6) 0.031(4)
C12 0.036(2) 0.037(2) 0.064(4) -0.006(2) 0.001(3) 0.0231(18)
C13 0.050(3) 0.066(4) 0.170(7) 0.005(5) 0.008(5) 0.032(3)
C14 0.061(4) 0.070(4) 0.173(7) 0.021(5) 0.008(5) 0.040(3)
C15 0.038(3) 0.056(3) 0.062(4) 0.006(3) 0.007(3) 0.028(2)
C16 0.047(3) 0.023(2) 0.064(4) 0.006(2) -0.002(3) 0.021(2)
C17 0.031(2) 0.022(2) 0.073(4) -0.012(3) -0.012(3) 0.0133(17)
C18 0.033(2) 0.031(2) 0.066(4) -0.007(3) -0.014(3) 0.0184(19)
C19 0.039(3) 0.050(3) 0.068(5) -0.004(3) -0.004(3) 0.020(2)
C20 0.068(4) 0.073(4) 0.074(5) -0.020(4) 0.014(4) 0.031(3)
C21 0.050(3) 0.059(4) 0.130(8) -0.006(5) 0.001(4) 0.032(3)
C22 0.029(2) 0.039(3) 0.111(6) -0.016(3) -0.010(3) 0.020(2)
C23 0.047(3) 0.042(3) 0.049(3) -0.006(3) -0.011(3) 0.022(2)
C24 0.032(2) 0.030(3) 0.083(5) -0.001(3) -0.027(3) 0.012(2)
C25 0.042(3) 0.047(3) 0.088(5) 0.022(3) -0.016(3) 0.015(2)
C26 0.025(2) 0.037(3) 0.094(5) 0.009(3) -0.017(3) 0.007(2)
C27 0.029(2) 0.036(3) 0.093(5) 0.007(3) -0.023(3) 0.0185(19)
C28 0.036(2) 0.033(2) 0.081(5) 0.021(3) 0.000(3) 0.019(2)
C29 0.047(3) 0.039(3) 0.224(9) 0.050(5) 0.020(5) 0.022(3)
C30 0.041(3) 0.055(3) 0.222(8) 0.043(5) 0.006(5) 0.032(3)
C31 0.031(2) 0.035(2) 0.046(3) 0.011(2) -0.002(3) 0.014(2)
C32 0.123(7) 0.058(4) 0.116(8) 0.025(5) 0.034(7) 0.045(4)
Sb1 0.0446(3) 0.0446(3) 0.0274(4) 0.000 0.000 0.02229(15)
F1 0.057(2) 0.057(2) 0.031(2) 0.000 0.000 0.0286(10)
F2 0.118(4) 0.118(4) 0.075(8) -0.020(7) -0.020(7) 0.086(5)
F3 0.040(6) 0.055(10) 0.046(6) -0.006(9) 0.001(8) 0.010(5)
F4 0.017(6) 0.020(6) 0.011(7) 0.000(6) -0.012(6) 0.004(5)
Sb2 0.04679(12) 0.04679(12) 0.0441(3) 0.00066(15) -0.00066(15) 0.03663(16)
F7 0.187(5) 0.155(4) 0.148(5) 0.048(4) 0.004(4) 0.116(3)
F5 0.175(5) 0.127(4) 0.218(6) -0.070(4) -0.013(5) 0.096(3)
F6 0.105(3) 0.097(3) 0.145(4) -0.056(3) -0.001(3) 0.048(2)
Sb2' 0.0627(17) 0.0627(17) 0.083(4) -0.0059(18) 0.0059(18) 0.047(2)
Sb3 0.0640(8) 0.0636(13) 0.1058(15) 0.000 0.0541(10) 0.0318(7)
F8 0.155(10) 0.136(9) 0.144(11) 0.000 -0.006(8) 0.068(4)
F9 0.115(6) 0.119(7) 0.094(7) -0.027(6) 0.035(6) 0.068(5)
F10 0.107(8) 0.144(8) 0.106(8) -0.006(8) -0.019(7) 0.050(6)
F11 0.216(11) 0.207(9) 0.203(12) 0.000 0.004(9) 0.103(5)
O1 0.077(8) 0.094(9) 0.056(8) 0.008(7) -0.012(7) 0.030(6)

loop_
_atom_type_symbol
_atom_type_description
_atom_type_scat_dispersion_real
_atom_type_scat_dispersion_imag
_atom_type_scat_source
C C 0.0033 0.0016 'International Tables Vol C Tables 4.2.6.8 and 6.1.1.4'
H H 0.0000 0.0000 'International Tables Vol C Tables 4.2.6.8 and 6.1.1.4'
N N 0.0061 0.0033 'International Tables Vol C Tables 4.2.6.8 and 6.1.1.4'
O O 0.0106 0.0060 'International Tables Vol C Tables 4.2.6.8 and 6.1.1.4'
F F 0.0171 0.0103 'International Tables Vol C Tables 4.2.6.8 and 6.1.1.4'
Ag Ag -0.8971 1.1015 'International Tables Vol C Tables 4.2.6.8 and 6.1.1.4'
Sb Sb -0.5866 1.5461 'International Tables Vol C Tables 4.2.6.8 and 6.1.1.4'

loop_
_geom_angle_atom_site_label_1
_geom_angle_atom_site_label_2
_geom_angle_atom_site_label_3
_geom_angle
_geom_angle_site_symmetry_1
_geom_angle_site_symmetry_3
N1 Ag1 N1 179.5(4) 12 .
N4 Ag2 N4 118.64(6) 2_655 3_665
N4 Ag2 N4 118.64(6) 2_655 .
N4 Ag2 N4 118.64(6) 3_665 .
C1 N1 C2 106.0(6) . .
C1 N1 Ag1 124.8(5) . .
C2 N1 Ag1 129.2(5) . .
C1 N2 C3 111.1(6) . .
C1 N2 C8 123.4(6) . .
C3 N2 C8 125.4(6) . .
C15 C34 C15 123.3(7) 3_565 .
C15 C34 H34A 118.4 3_565 .
C15 C34 H34A 118.4 . .
C16 N4 C18 106.5(5) . .
C16 N4 Ag2 123.7(5) . .
C18 N4 Ag2 129.1(4) . .
C16 N5 C17 106.8(5) . .
C16 N5 C24 126.1(6) . .
C17 N5 C24 126.6(5) . .
C31 C33 C31 122.4(6) . 3_565
C31 C33 H33A 118.8 . .
C31 C33 H33A 118.8 3_565 .
N1 C1 N2 109.7(6) . .
N1 C1 C32 126.3(8) . .
N2 C1 C32 123.9(7) . .
C7 C2 C3 119.1(8) . .
C7 C2 N1 131.7(8) . .
C3 C2 N1 109.1(6) . .
C4 C3 C2 122.7(6) . .
C4 C3 N2 133.2(7) . .
C2 C3 N2 104.0(6) . .
C3 C4 C5 118.7(9) . .
C3 C4 H4A 120.7 . .
C5 C4 H4A 120.7 . .
C4 C5 C6 119.1(10) . .
C4 C5 H5A 120.4 . .
C6 C5 H5A 120.4 . .
C7 C6 C5 116.9(8) . .
C7 C6 H6A 121.5 . .
C5 C6 H6A 121.5 . .
C2 C7 C6 123.5(10) . .
C2 C7 H7A 118.3 . .
C6 C7 H7A 118.3 . .
N2 C8 C9 110.9(6) . .
N2 C8 H8A 109.5 . .
C9 C8 H8A 109.5 . .
N2 C8 H8B 109.5 . .
C9 C8 H8B 109.5 . .
H8A C8 H8B 108.0 . .
C10 C9 C14 115.1(9) . .
C10 C9 C8 120.6(8) . .
C14 C9 C8 123.4(7) . .
C9 C10 C11 121.1(10) . .
C9 C10 H10A 119.5 . .
C11 C10 H10A 119.5 . .
C12 C11 C10 125.1(9) . .
C12 C11 H11A 117.5 . .
C10 C11 H11A 117.5 . .
C13 C12 C11 111.2(9) . .
C13 C12 C15 125.0(7) . .
C11 C12 C15 123.3(7) . .
C12 C13 C14 123.8(9) . .
C12 C13 H13A 118.1 . .
C14 C13 H13A 118.1 . .
C9 C14 C13 122.8(8) . .
C9 C14 H14A 118.6 . .
C13 C14 H14A 118.6 . .
C34 C15 C34 116.7(7) 2_665 .
C34 C15 C12 123.1(6) 2_665 .
C34 C15 C12 119.9(6) . .
N4 C16 N5 112.0(6) . .
N4 C16 C23 124.7(6) . .
N5 C16 C23 123.3(6) . .
N5 C17 C22 132.0(6) . .
N5 C17 C18 104.8(5) . .
C22 C17 C18 123.2(7) . .
N4 C18 C19 131.4(6) . .
N4 C18 C17 109.9(6) . .
C19 C18 C17 118.7(6) . .
C20 C19 C18 118.9(7) . .
C20 C19 H19A 120.6 . .
C18 C19 H19A 120.6 . .
C19 C20 C21 123.0(9) . .
C19 C20 H20A 118.5 . .
C21 C20 H20A 118.5 . .
C22 C21 C20 119.3(8) . .
C22 C21 H21A 120.3 . .
C20 C21 H21A 120.3 . .
C21 C22 C17 116.9(7) . .
C21 C22 H22A 121.5 . .
C17 C22 H22A 121.5 . .
C16 C23 H23A 109.5 . .
C16 C23 H23B 109.5 . .
H23A C23 H23B 109.5 . .
C16 C23 H23C 109.5 . .
H23A C23 H23C 109.5 . .
H23B C23 H23C 109.5 . .
C25 C24 N5 110.3(5) . .
C25 C24 H24A 109.6 . .
N5 C24 H24A 109.6 . .
C25 C24 H24B 109.6 . .
N5 C24 H24B 109.6 . .
H24A C24 H24B 108.1 . .
C30 C25 C26 116.8(8) . .
C30 C25 C24 121.2(7) . .
C26 C25 C24 122.0(5) . .
C25 C26 C27 120.6(6) . .
C25 C26 H26A 119.7 . .
C27 C26 H26A 119.7 . .
C28 C27 C26 124.4(6) . .
C28 C27 H27A 117.8 . .
C26 C27 H27A 117.8 . .
C27 C28 C29 114.8(6) . .
C27 C28 C31 124.8(6) . .
C29 C28 C31 120.4(5) . .
C28 C29 C30 121.2(6) . .
C28 C29 H29A 119.4 . .
C30 C29 H29A 119.4 . .
C25 C30 C29 121.9(8) . .
C25 C30 H30A 119.0 . .
C29 C30 H30A 119.0 . .
C33 C31 C33 117.6(6) . 2_665
C33 C31 C28 119.7(5) . .
C33 C31 C28 122.6(6) 2_665 .
C1 C32 H32A 109.5 . .
C1 C32 H32B 109.5 . .
H32A C32 H32B 109.5 . .
C1 C32 H32C 109.5 . .
H32A C32 H32C 109.5 . .
H32B C32 H32C 109.5 . .
F4 Sb1 F4 67.6(10) 12 3_665
F4 Sb1 F4 119.18(15) 12 10_665
F4 Sb1 F4 54.0(11) 3_665 10_665
F4 Sb1 F4 54.0(11) 12 .
F4 Sb1 F4 119.18(15) 3_665 .
F4 Sb1 F4 173.1(11) 10_665 .
F4 Sb1 F4 173.1(11) 12 2_655
F4 Sb1 F4 119.18(15) 3_665 2_655
F4 Sb1 F4 67.6(10) 10_665 2_655
F4 Sb1 F4 119.18(15) . 2_655
F4 Sb1 F4 119.18(16) 12 11_655
F4 Sb1 F4 173.1(11) 3_665 11_655
F4 Sb1 F4 119.18(15) 10_665 11_655
F4 Sb1 F4 67.6(10) . 11_655
F4 Sb1 F4 54.0(11) 2_655 11_655
F4 Sb1 F2 93.5(5) 12 2_655
F4 Sb1 F2 27.0(5) 3_665 2_655
F4 Sb1 F2 27.0(5) 10_665 2_655
F4 Sb1 F2 146.2(5) . 2_655
F4 Sb1 F2 93.5(5) 2_655 2_655
F4 Sb1 F2 146.2(5) 11_655 2_655
F4 Sb1 F2 27.0(5) 12 3_665
F4 Sb1 F2 93.5(5) 3_665 3_665
F4 Sb1 F2 146.2(5) 10_665 3_665
F4 Sb1 F2 27.0(5) . 3_665
F4 Sb1 F2 146.2(5) 2_655 3_665
F4 Sb1 F2 93.5(5) 11_655 3_665
F2 Sb1 F2 120.0 2_655 3_665
F4 Sb1 F2 146.2(5) 12 .
F4 Sb1 F2 146.2(5) 3_665 .
F4 Sb1 F2 93.5(5) 10_665 .
F4 Sb1 F2 93.5(5) . .
F4 Sb1 F2 27.0(5) 2_655 .
F4 Sb1 F2 27.0(5) 11_655 .
F2 Sb1 F2 120.0 2_655 .
F2 Sb1 F2 120.000(1) 3_665 .
F4 Sb1 F3 45.5(7) 12 11_655
F4 Sb1 F3 22.5(6) 3_665 11_655
F4 Sb1 F3 74.4(7) 10_665 11_655
F4 Sb1 F3 98.7(7) . 11_655
F4 Sb1 F3 141.4(7) 2_655 11_655
F4 Sb1 F3 163.9(8) 11_655 11_655
F2 Sb1 F3 48.0(5) 2_655 11_655
F2 Sb1 F3 72.0(5) 3_665 11_655
F2 Sb1 F3 167.9(5) . 11_655
F4 Sb1 F3 22.5(6) 12 2_655
F4 Sb1 F3 45.5(7) 3_665 2_655
F4 Sb1 F3 98.7(7) 10_665 2_655
F4 Sb1 F3 74.4(7) . 2_655
F4 Sb1 F3 163.9(8) 2_655 2_655
F4 Sb1 F3 141.4(7) 11_655 2_655
F2 Sb1 F3 72.0(5) 2_655 2_655
F2 Sb1 F3 48.0(5) 3_665 2_655
F2 Sb1 F3 167.9(5) . 2_655
F3 Sb1 F3 24.3(9) 11_655 2_655
F4 Sb1 F3 141.4(7) 12 .
F4 Sb1 F3 74.4(7) 3_665 .
F4 Sb1 F3 22.5(6) 10_665 .
F4 Sb1 F3 163.9(8) . .
F4 Sb1 F3 45.5(8) 2_655 .
F4 Sb1 F3 98.7(7) 11_655 .
F2 Sb1 F3 48.0(5) 2_655 .
F2 Sb1 F3 167.9(5) 3_665 .
F2 Sb1 F3 72.0(5) . .
F3 Sb1 F3 96.0(9) 11_655 .
F3 Sb1 F3 119.91(7) 2_655 .
F4 F2 F4 152.7(17) 2_655 11_655
F4 F2 F3 16.7(12) 2_655 12
F4 F2 F3 140.0(12) 11_655 12
F4 F2 F3 140.0(12) 2_655 3_665
F4 F2 F3 16.7(12) 11_655 3_665
F3 F2 F3 132.0(9) 12 3_665
F4 F2 Sb1 76.3(9) 2_655 .
F4 F2 Sb1 76.3(9) 11_655 .
F3 F2 Sb1 66.0(5) 12 .
F3 F2 Sb1 66.0(5) 3_665 .
F4 F3 F3 145(4) 10_665 12
F4 F3 F4 143.6(16) 10_665 2_655
F3 F3 F4 16.8(19) 12 2_655
F4 F3 F2 20.1(14) 10_665 2_655
F3 F3 F2 142.7(12) 12 2_655
F4 F3 F2 133.0(8) 2_655 2_655
F4 F3 Sb1 78.5(10) 10_665 .
F3 F3 Sb1 77.9(5) 12 .
F4 F3 Sb1 67.1(6) 2_655 .
F2 F3 Sb1 66.0(5) 2_655 .
F3 F4 F2 143(2) 10_665 3_665
F3 F4 F3 18(2) 10_665 3_665
F2 F4 F3 141.8(13) 3_665 3_665
F3 F4 F4 133.4(19) 10_665 12
F2 F4 F4 13.7(9) 3_665 12
F3 F4 F4 128.8(8) 3_665 12
F3 F4 Sb1 79.0(10) 10_665 .
F2 F4 Sb1 76.7(9) 3_665 .
F3 F4 Sb1 67.3(6) 3_665 .
F4 F4 Sb1 63.0(5) 12 .
F6 Sb2 F6 98.9(4) . 7
F6 Sb2 F7 93.8(4) . 7
F6 Sb2 F7 97.3(4) 7 7
F6 Sb2 F7 97.3(4) . .
F6 Sb2 F7 93.8(4) 7 .
F7 Sb2 F7 163.0(4) 7 .
F6 Sb2 F5 176.7(4) . .
F6 Sb2 F5 84.1(3) 7 .
F7 Sb2 F5 87.1(4) 7 .
F7 Sb2 F5 81.2(4) . .
F6 Sb2 F5 84.1(3) . 7
F6 Sb2 F5 176.7(4) 7 7
F7 Sb2 F5 81.2(4) 7 7
F7 Sb2 F5 87.1(4) . 7
F5 Sb2 F5 92.9(5) . 7
F11 Sb3 F10 92.5(4) . .
F11 Sb3 F10 92.5(4) . 11_755
F10 Sb3 F10 175.0(7) . 11_755
F11 Sb3 F8 180.00(18) . .
F10 Sb3 F8 87.5(4) . .
F10 Sb3 F8 87.5(4) 11_755 .
F11 Sb3 F9 90.7(3) . .
F10 Sb3 F9 91.0(6) . .
F10 Sb3 F9 89.0(6) 11_755 .
F8 Sb3 F9 89.3(3) . .
F11 Sb3 F9 90.7(3) . 11_755
F10 Sb3 F9 89.0(6) . 11_755
F10 Sb3 F9 91.0(6) 11_755 11_755
F8 Sb3 F9 89.3(3) . 11_755
F9 Sb3 F9 178.7(6) . 11_755

loop_
_geom_bond_atom_site_label_1
_geom_bond_atom_site_label_2
_geom_bond_distance
_geom_bond_site_symmetry_2
Ag1 N1 2.068(6) 12
Ag1 N1 2.068(6) .
Ag2 N4 2.260(5) 2_655
Ag2 N4 2.260(5) 3_665
Ag2 N4 2.260(5) .
N1 C1 1.328(9) .
N1 C2 1.425(9) .
N2 C1 1.335(10) .
N2 C3 1.382(7) .
N2 C8 1.496(9) .
C34 C15 1.358(9) 3_565
C34 C15 1.413(10) .
C34 H34A 0.9500 .
N4 C16 1.327(9) .
N4 C18 1.339(9) .
N5 C16 1.350(8) .
N5 C17 1.386(9) .
N5 C24 1.510(8) .
C33 C31 1.361(8) .
C33 C31 1.408(8) 3_565
C33 H33A 0.9500 .
C1 C32 1.479(11) .
C2 C7 1.302(11) .
C2 C3 1.377(10) .
C3 C4 1.345(10) .
C4 C5 1.370(13) .
C4 H4A 0.9500 .
C5 C6 1.453(17) .
C5 H5A 0.9500 .
C6 C7 1.363(15) .
C6 H6A 0.9500 .
C7 H7A 0.9500 .
C8 C9 1.515(12) .
C8 H8A 0.9900 .
C8 H8B 0.9900 .
C9 C10 1.257(10) .
C9 C14 1.263(12) .
C10 C11 1.384(16) .
C10 H10A 0.9500 .
C11 C12 1.305(13) .
C11 H11A 0.9500 .
C12 C13 1.260(10) .
C12 C15 1.474(10) .
C13 C14 1.394(14) .
C13 H13A 0.9500 .
C14 H14A 0.9500 .
C15 C34 1.358(9) 2_665
C16 C23 1.506(10) .
C17 C22 1.405(10) .
C17 C18 1.407(9) .
C18 C19 1.396(10) .
C19 C20 1.363(12) .
C19 H19A 0.9500 .
C20 C21 1.418(13) .
C20 H20A 0.9500 .
C21 C22 1.397(13) .
C21 H21A 0.9500 .
C22 H22A 0.9500 .
C23 H23A 0.9800 .
C23 H23B 0.9800 .
C23 H23C 0.9800 .
C24 C25 1.486(11) .
C24 H24A 0.9900 .
C24 H24B 0.9900 .
C25 C30 1.339(9) .
C25 C26 1.368(11) .
C26 C27 1.377(10) .
C26 H26A 0.9500 .
C27 C28 1.333(7) .
C27 H27A 0.9500 .
C28 C29 1.383(11) .
C28 C31 1.477(9) .
C29 C30 1.401(12) .
C29 H29A 0.9500 .
C30 H30A 0.9500 .
C31 C33 1.408(8) 2_665
C32 H32A 0.9800 .
C32 H32B 0.9800 .
C32 H32C 0.9800 .
Sb1 F4 1.861(9) 12
Sb1 F4 1.861(9) 3_665
Sb1 F4 1.861(9) 10_665
Sb1 F4 1.861(9) .
Sb1 F4 1.861(9) 2_655
Sb1 F4 1.861(9) 11_655
Sb1 F2 1.863(9) 2_655
Sb1 F2 1.863(9) 3_665
Sb1 F2 1.863(9) .
Sb1 F3 1.863(8) 11_655
Sb1 F3 1.863(8) 2_655
Sb1 F3 1.863(8) .
F2 F4 0.869(17) 2_655
F2 F4 0.869(17) 11_655
F2 F3 1.516(15) 12
F2 F3 1.516(15) 3_665
F3 F4 0.73(2) 10_665
F3 F3 0.78(3) 12
F3 F4 1.44(2) 2_655
F3 F2 1.516(15) 2_655
F4 F3 0.73(2) 10_665
F4 F2 0.869(17) 3_665
F4 F3 1.44(2) 3_665
F4 F4 1.69(3) 12
Sb2 F6 1.822(5) .
Sb2 F6 1.822(5) 7
Sb2 F7 1.834(7) 7
Sb2 F7 1.834(7) .
Sb2 F5 1.851(7) .
Sb2 F5 1.851(7) 7
Sb3 F11 1.768(11) .
Sb3 F10 1.769(10) .
Sb3 F10 1.769(10) 11_755
Sb3 F8 1.794(11) .
Sb3 F9 1.807(9) .
Sb3 F9 1.807(9) 11_755
